data_4037503
loop_
_publ_author_name
'Kawaguchi, Yasuaki'
'Yasuda, Shigeo'
'Mukai, Chisato'

_publ_section_title
;
 Mechanistic Investigation of Rh<sup>I</sup>-Catalyzed Cycloisomerization
 of Benzylallene-Internal Alkynes via C-H Activation.
;
_journal_issue 14
_journal_name_full 'The Journal of organic chemistry'
_journal_page_first 7666
_journal_page_last 7674
_journal_paper_doi 10.1021/acs.joc.7b01048
_journal_volume 82
_journal_year 2017
_chemical_formula_moiety 'C31 H36 O6 S'
_chemical_formula_sum 'C31 H36 O6 S'
_chemical_formula_weight 536.68
_chemical_name_systematic
;(2R*,12S*)-2-Butyl-14,14-bis(methoxycarbonyl)-9,9-dimethyl-12-
phenylsulfonyltricyclo[9.4.0.03,8]tetradeca-1(15),3,5,7,10-tetraene
;
_space_group_IT_number 14
_space_group_name_Hall '-P 2ybc'
_space_group_name_H-M_alt 'P 1 21/c 1'
_symmetry_cell_setting monoclinic
_symmetry_Int_Tables_number 14
_symmetry_space_group_name_Hall '-P 2ybc'
_symmetry_space_group_name_H-M 'P 1 21/c 1'
_atom_sites_solution_hydrogens geom
_atom_sites_solution_primary direct
_atom_sites_solution_secondary difmap
_cell_angle_alpha 90.0000
_cell_angle_beta 99.530(6)
_cell_angle_gamma 90.0000
_cell_formula_units_Z 4
_cell_length_a 11.711(3)
_cell_length_b 9.334(2)
_cell_length_c 25.458(6)
_cell_measurement_reflns_used 7590
_cell_measurement_temperature 103
_cell_measurement_theta_max 27.49
_cell_measurement_theta_min 3.00
_cell_volume 2744.4(11)
_computing_cell_refinement 'RAPID AUTO'
_computing_data_collection 'RAPID AUTO (Rigaku, ????)'
_computing_data_reduction 'RAPID AUTO'
_computing_molecular_graphics 'CrystalStructure 4.0'
_computing_publication_material 'CrystalStructure 4.0 (Rigaku, 2010)'
_computing_structure_refinement 'SHELXL97 (Sheldrick, 2008)'
_computing_structure_solution 'Il Milione (Burla, et al., 2007)'
_diffrn_ambient_temperature 103
_diffrn_detector_area_resol_mean 10.000
_diffrn_measured_fraction_theta_full 0.969
_diffrn_measured_fraction_theta_max 0.969
_diffrn_measurement_device_type 'Rigaku R-AXIS RAPID'
_diffrn_measurement_method \w
_diffrn_radiation_type 'Mo K\a'
_diffrn_radiation_wavelength 0.71075
_diffrn_reflns_av_R_equivalents 0.1154
_diffrn_reflns_limit_h_max 15
_diffrn_reflns_limit_h_min -15
_diffrn_reflns_limit_k_max 12
_diffrn_reflns_limit_k_min -12
_diffrn_reflns_limit_l_max 32
_diffrn_reflns_limit_l_min -32
_diffrn_reflns_number 19472
_diffrn_reflns_theta_full 27.49
_diffrn_reflns_theta_max 27.48
_diffrn_source 'sealed X-ray tube'
_diffrn_source_type 'R-AXIS RAPID'
_diffrn_standards_number 0
_exptl_absorpt_coefficient_mu 0.161
_exptl_absorpt_correction_T_max 0.968
_exptl_absorpt_correction_T_min 0.144
_exptl_absorpt_correction_type multi-scan
_exptl_absorpt_process_details 'ABSCOR (Rigaku, 1995)'
_exptl_crystal_colour colorless
_exptl_crystal_density_diffrn 1.299
_exptl_crystal_density_method 'not measured'
_exptl_crystal_description plate
_exptl_crystal_F_000 1144.00
_exptl_crystal_recrystallization_method Chloroform
_exptl_crystal_size_max 0.700
_exptl_crystal_size_mid 0.500
_exptl_crystal_size_min 0.200
_refine_diff_density_max 0.520
_refine_diff_density_min -0.850
_refine_ls_extinction_method none
_refine_ls_goodness_of_fit_ref 1.079
_refine_ls_hydrogen_treatment constr
_refine_ls_number_parameters 343
_refine_ls_number_reflns 6102
_refine_ls_number_restraints 0
_refine_ls_R_factor_gt 0.0972
_refine_ls_shift/su_max 0.000
_refine_ls_structure_factor_coef Fsqd
_refine_ls_weighting_details 'w = 1/[\s^2^(Fo^2^)+(0.1268P)^2^+3.0561P] where P=(Fo^2^+2Fc^2^)/3'
_refine_ls_weighting_scheme calc
_refine_ls_wR_factor_ref 0.3107
_reflns_number_gt 3455
_reflns_number_total 6102
_reflns_threshold_expression F^2^>2.0\s(F^2^)
_cod_data_source_file jo7b01048_si_002.cif
_cod_data_source_block seimitsu178
_cod_original_cell_volume 2744.3(10)
_cod_original_sg_symbol_H-M 'P 21/c'
_cod_database_code 4037503

loop_
_symmetry_equiv_pos_site_id
_symmetry_equiv_pos_as_xyz
1 +X,+Y,+Z
2 -X,1/2+Y,1/2-Z
3 -X,-Y,-Z
4 +X,1/2-Y,1/2+Z

loop_
_atom_site_label
_atom_site_type_symbol
_atom_site_fract_x
_atom_site_fract_y
_atom_site_fract_z
_atom_site_U_iso_or_equiv
_atom_site_adp_type
_atom_site_occupancy
_atom_site_symmetry_multiplicity
_atom_site_calc_flag
_atom_site_refinement_flags
S1 S 0.84455(10) 0.03613(13) 0.23286(5) 0.0483(4) Uani 1.0 4 d .
O1 O 0.5412(3) 0.1849(4) 0.16462(13) 0.0475(8) Uani 1.0 4 d .
O2 O 0.5413(3) 0.0602(4) 0.23924(13) 0.0571(10) Uani 1.0 4 d .
O3 O 0.7876(3) 0.1567(4) 0.20564(16) 0.0637(10) Uani 1.0 4 d .
O4 O 0.8315(4) 0.0099(5) 0.28659(14) 0.0686(11) Uani 1.0 4 d .
O7 O 0.3803(4) -0.0763(5) 0.1406(3) 0.1024(18) Uani 1.0 4 d .
O34 O 0.4768(4) -0.2750(5) 0.1431(2) 0.0859(15) Uani 1.0 4 d .
C1 C 0.8230(4) -0.1168(5) 0.13933(17) 0.0383(10) Uani 1.0 4 d .
C2 C 0.7344(4) -0.0426(5) 0.10198(16) 0.0368(10) Uani 1.0 4 d .
C3 C 0.8005(4) -0.1225(5) 0.19559(17) 0.0407(10) Uani 1.0 4 d .
C4 C 0.6290(4) -0.0186(5) 0.11251(18) 0.0428(11) Uani 1.0 4 d .
C5 C 0.9189(4) -0.1790(5) 0.12732(17) 0.0401(10) Uani 1.0 4 d .
C6 C 0.8724(4) -0.2118(5) 0.02673(18) 0.0428(11) Uani 1.0 4 d .
C8 C 0.9917(4) 0.0512(6) 0.22999(19) 0.0475(11) Uani 1.0 4 d .
C9 C 0.7041(5) 0.1419(5) 0.02703(19) 0.0471(12) Uani 1.0 4 d .
C10 C 0.7735(4) 0.0139(5) 0.05247(17) 0.0412(10) Uani 1.0 4 d .
C11 C 0.5562(4) 0.0657(6) 0.19380(19) 0.0464(11) Uani 1.0 4 d .
C12 C 0.8754(5) -0.3188(6) -0.01132(18) 0.0500(12) Uani 1.0 4 d .
C13 C 0.7207(5) 0.2745(5) 0.0613(2) 0.0546(13) Uani 1.0 4 d .
C14 C 0.7022(4) -0.1251(6) -0.03068(19) 0.0500(12) Uani 1.0 4 d .
C15 C 0.5875(4) -0.0634(5) 0.16277(17) 0.0401(10) Uani 1.0 4 d .
C16 C 0.6736(4) -0.1576(5) 0.19740(19) 0.0446(11) Uani 1.0 4 d .
C17 C 0.9639(4) -0.2050(5) 0.07614(18) 0.0430(11) Uani 1.0 4 d .
C19 C 0.7829(4) -0.1104(5) 0.01514(17) 0.0419(10) Uani 1.0 4 d .
C20 C 0.4707(4) -0.1394(6) 0.1469(2) 0.0485(12) Uani 1.0 4 d .
C21 C 1.0559(5) -0.0928(6) 0.0693(2) 0.0546(13) Uani 1.0 4 d .
C22 C 1.0290(5) -0.3488(6) 0.0853(2) 0.0582(14) Uani 1.0 4 d .
C23 C 0.5157(5) 0.3098(6) 0.1923(3) 0.0559(13) Uani 1.0 4 d .
C24 C 1.0280(5) 0.1269(7) 0.1899(3) 0.0634(15) Uani 1.0 4 d .
C25 C 1.0707(5) -0.0187(6) 0.2676(3) 0.0677(16) Uani 1.0 4 d .
C26 C 0.7959(6) -0.3303(6) -0.0562(3) 0.0631(15) Uani 1.0 4 d .
C27 C 0.7075(5) -0.2328(6) -0.0662(3) 0.0625(15) Uani 1.0 4 d .
C28 C 0.6473(7) 0.3997(6) 0.0384(3) 0.0774(18) Uani 1.0 4 d .
C29 C 1.2230(6) 0.0578(8) 0.2245(4) 0.086(3) Uani 1.0 4 d .
C30 C 0.3665(6) -0.3501(7) 0.1299(4) 0.098(3) Uani 1.0 4 d .
C31 C 1.1461(7) 0.1286(8) 0.1873(3) 0.082(3) Uani 1.0 4 d .
C32 C 0.6622(7) 0.5315(6) 0.0721(3) 0.0805(19) Uani 1.0 4 d .
C33 C 1.1851(5) -0.0141(7) 0.2645(4) 0.086(3) Uani 1.0 4 d .
H3 H 0.8478 -0.2032 0.2136 0.0489 Uiso 1.0 4 calc R
H4 H 0.5758 0.0304 0.0864 0.0513 Uiso 1.0 4 calc R
H5 H 0.9691 -0.2143 0.1577 0.0481 Uiso 1.0 4 calc R
H9A H 0.7277 0.1629 -0.0077 0.0565 Uiso 1.0 4 calc R
H9B H 0.6209 0.1165 0.0203 0.0565 Uiso 1.0 4 calc R
H10 H 0.8543 0.0495 0.0640 0.0494 Uiso 1.0 4 calc R
H12 H 0.9364 -0.3870 -0.0054 0.0600 Uiso 1.0 4 calc R
H13A H 0.8032 0.3030 0.0662 0.0655 Uiso 1.0 4 calc R
H13B H 0.7019 0.2514 0.0968 0.0655 Uiso 1.0 4 calc R
H14 H 0.6409 -0.0576 -0.0376 0.0600 Uiso 1.0 4 calc R
H16A H 0.6589 -0.2585 0.1863 0.0535 Uiso 1.0 4 calc R
H16B H 0.6604 -0.1493 0.2347 0.0535 Uiso 1.0 4 calc R
H21A H 1.1107 -0.0837 0.1027 0.0655 Uiso 1.0 4 calc R
H21B H 1.0184 -0.0003 0.0602 0.0655 Uiso 1.0 4 calc R
H21C H 1.0975 -0.1228 0.0408 0.0655 Uiso 1.0 4 calc R
H22A H 0.9738 -0.4256 0.0890 0.0698 Uiso 1.0 4 calc R
H22B H 1.0867 -0.3429 0.1179 0.0698 Uiso 1.0 4 calc R
H22C H 1.0680 -0.3693 0.0549 0.0698 Uiso 1.0 4 calc R
H23A H 0.5703 0.3176 0.2258 0.0671 Uiso 1.0 4 calc R
H23B H 0.4366 0.3035 0.2000 0.0671 Uiso 1.0 4 calc R
H23C H 0.5227 0.3944 0.1703 0.0671 Uiso 1.0 4 calc R
H24 H 0.9742 0.1770 0.1643 0.0761 Uiso 1.0 4 calc R
H25 H 1.0448 -0.0700 0.2956 0.0813 Uiso 1.0 4 calc R
H26 H 0.8014 -0.4057 -0.0807 0.0757 Uiso 1.0 4 calc R
H27 H 0.6507 -0.2403 -0.0974 0.0750 Uiso 1.0 4 calc R
H28A H 0.6665 0.4229 0.0030 0.0929 Uiso 1.0 4 calc R
H28B H 0.5648 0.3707 0.0333 0.0929 Uiso 1.0 4 calc R
H29 H 1.3032 0.0589 0.2223 0.1032 Uiso 1.0 4 calc R
H30A H 0.3257 -0.3165 0.0954 0.1174 Uiso 1.0 4 calc R
H30B H 0.3191 -0.3310 0.1575 0.1174 Uiso 1.0 4 calc R
H30C H 0.3807 -0.4533 0.1281 0.1174 Uiso 1.0 4 calc R
H31 H 1.1732 0.1795 0.1595 0.0989 Uiso 1.0 4 calc R
H32A H 0.6327 0.5139 0.1054 0.0966 Uiso 1.0 4 calc R
H32B H 0.6191 0.6108 0.0529 0.0966 Uiso 1.0 4 calc R
H32C H 0.7445 0.5564 0.0802 0.0966 Uiso 1.0 4 calc R
H33 H 1.2392 -0.0617 0.2907 0.1036 Uiso 1.0 4 calc R

loop_
_atom_site_aniso_label
_atom_site_aniso_U_11
_atom_site_aniso_U_22
_atom_site_aniso_U_33
_atom_site_aniso_U_12
_atom_site_aniso_U_13
_atom_site_aniso_U_23
S1 0.0436(7) 0.0518(8) 0.0485(7) 0.0022(6) 0.0046(5) -0.0074(6)
O1 0.0506(19) 0.0449(18) 0.0485(19) 0.0064(15) 0.0128(15) 0.0020(15)
O2 0.065(3) 0.062(3) 0.048(2) 0.0056(18) 0.0187(18) 0.0033(17)
O3 0.060(3) 0.046(2) 0.082(3) 0.0142(17) 0.002(2) -0.0086(18)
O4 0.061(3) 0.098(3) 0.047(2) -0.004(3) 0.0132(18) -0.009(2)
O7 0.045(3) 0.072(3) 0.183(6) 0.002(2) -0.001(3) -0.005(4)
O34 0.047(3) 0.054(3) 0.146(5) -0.0053(18) -0.017(3) 0.001(3)
C1 0.038(3) 0.032(2) 0.043(3) -0.0017(18) 0.0041(19) 0.0036(18)
C2 0.035(2) 0.038(3) 0.037(3) 0.0001(18) 0.0051(18) -0.0003(18)
C3 0.040(3) 0.040(3) 0.044(3) 0.0095(19) 0.015(2) 0.0023(19)
C4 0.045(3) 0.040(3) 0.043(3) 0.003(2) 0.008(2) 0.002(2)
C5 0.033(2) 0.046(3) 0.040(3) 0.0034(19) 0.0028(18) -0.0013(19)
C6 0.040(3) 0.042(3) 0.045(3) 0.007(2) 0.004(2) 0.001(2)
C8 0.045(3) 0.051(3) 0.044(3) -0.002(2) -0.003(2) -0.006(3)
C9 0.051(3) 0.042(3) 0.050(3) 0.013(2) 0.012(3) 0.012(2)
C10 0.041(3) 0.041(3) 0.042(3) 0.004(2) 0.010(2) 0.0006(19)
C11 0.037(3) 0.059(3) 0.044(3) -0.005(2) 0.007(2) 0.003(3)
C12 0.047(3) 0.055(3) 0.043(3) 0.008(3) -0.006(2) -0.009(3)
C13 0.058(3) 0.045(3) 0.062(4) 0.011(3) 0.015(3) 0.004(3)
C14 0.044(3) 0.057(3) 0.046(3) 0.005(3) -0.002(2) -0.000(3)
C15 0.033(3) 0.044(3) 0.041(3) -0.0019(19) 0.0019(18) 0.0042(19)
C16 0.035(3) 0.048(3) 0.051(3) 0.005(2) 0.006(2) 0.006(3)
C17 0.042(3) 0.038(3) 0.050(3) 0.0042(19) 0.008(2) -0.003(2)
C19 0.045(3) 0.042(3) 0.039(3) 0.004(2) 0.008(2) 0.0032(19)
C20 0.039(3) 0.043(3) 0.062(3) 0.003(2) 0.005(3) 0.010(3)
C21 0.045(3) 0.063(4) 0.057(3) -0.004(3) 0.012(3) -0.004(3)
C22 0.057(3) 0.061(4) 0.055(3) 0.019(3) 0.004(3) -0.008(3)
C23 0.057(3) 0.050(3) 0.062(4) 0.006(3) 0.012(3) -0.007(3)
C24 0.065(4) 0.063(4) 0.061(4) -0.016(3) 0.007(3) -0.011(3)
C25 0.061(4) 0.043(3) 0.093(5) -0.004(3) -0.005(3) 0.004(3)
C26 0.077(4) 0.052(3) 0.057(4) 0.004(3) 0.005(3) -0.013(3)
C27 0.067(4) 0.064(4) 0.052(3) 0.008(3) -0.002(3) -0.011(3)
C28 0.094(5) 0.048(4) 0.088(5) 0.020(4) 0.009(4) 0.009(3)
C29 0.049(4) 0.079(5) 0.134(7) -0.020(4) 0.029(5) -0.050(5)
C30 0.057(4) 0.061(4) 0.160(8) -0.019(3) -0.029(5) 0.012(5)
C31 0.081(5) 0.094(5) 0.079(5) -0.043(4) 0.033(4) -0.043(4)
C32 0.097(5) 0.047(4) 0.104(5) 0.010(3) 0.032(5) 0.004(4)
C33 0.028(3) 0.063(4) 0.160(8) -0.001(3) -0.007(4) -0.015(5)

loop_
_atom_type_symbol
_atom_type_description
_atom_type_scat_dispersion_real
_atom_type_scat_dispersion_imag
_atom_type_scat_source
C C 0.0033 0.0016
;
International Tables for Crystallography
(1992, Vol. C, Tables 4.2.6.8 and 6.1.1.4)
;
H H 0.0000 0.0000
;
International Tables for Crystallography
(1992, Vol. C, Table 6.1.1.4)
;
O O 0.0106 0.0060
;
International Tables for Crystallography
(1992, Vol. C, Tables 4.2.6.8 and 6.1.1.4)
;
S S 0.1246 0.1234
;
International Tables for Crystallography
(1992, Vol. C, Tables 4.2.6.8 and 6.1.1.4)
;

loop_
_geom_angle_atom_site_label_1
_geom_angle_atom_site_label_2
_geom_angle_atom_site_label_3
_geom_angle
_geom_angle_publ_flag
O3 S1 O4 119.1(3) yes
O3 S1 C3 108.9(2) yes
O3 S1 C8 107.6(3) yes
O4 S1 C3 107.5(3) yes
O4 S1 C8 108.6(3) yes
C3 S1 C8 104.2(3) yes
C11 O1 C23 115.3(4) yes
C20 O34 C30 115.9(5) yes
C2 C1 C3 114.8(4) yes
C2 C1 C5 126.0(4) yes
C3 C1 C5 119.2(4) yes
C1 C2 C4 122.3(4) yes
C1 C2 C10 115.4(4) yes
C4 C2 C10 122.2(4) yes
S1 C3 C1 113.3(3) yes
S1 C3 C16 111.0(4) yes
C1 C3 C16 111.2(4) yes
C2 C4 C15 124.7(4) yes
C1 C5 C17 133.9(4) yes
C12 C6 C17 120.8(4) yes
C12 C6 C19 116.1(4) yes
C17 C6 C19 123.1(4) yes
S1 C8 C24 120.4(4) yes
S1 C8 C25 119.1(5) yes
C24 C8 C25 120.5(5) yes
C10 C9 C13 112.8(4) yes
C2 C10 C9 114.5(4) yes
C2 C10 C19 108.7(4) yes
C9 C10 C19 114.9(4) yes
O1 C11 O2 123.2(5) yes
O1 C11 C15 113.2(4) yes
O2 C11 C15 123.6(5) yes
C6 C12 C26 123.4(5) yes
C9 C13 C28 113.7(5) yes
C19 C14 C27 122.3(5) yes
C4 C15 C11 111.2(4) yes
C4 C15 C16 112.4(4) yes
C4 C15 C20 107.7(4) yes
C11 C15 C16 110.8(4) yes
C11 C15 C20 102.8(4) yes
C16 C15 C20 111.5(4) yes
C3 C16 C15 114.6(4) yes
C5 C17 C6 115.2(4) yes
C5 C17 C21 110.0(4) yes
C5 C17 C22 104.2(4) yes
C6 C17 C21 110.4(4) yes
C6 C17 C22 110.7(4) yes
C21 C17 C22 105.8(4) yes
C6 C19 C10 120.8(4) yes
C6 C19 C14 119.5(5) yes
C10 C19 C14 119.7(4) yes
O7 C20 O34 122.6(5) yes
O7 C20 C15 122.5(5) yes
O34 C20 C15 114.9(4) yes
C8 C24 C31 118.3(6) yes
C8 C25 C33 120.1(7) yes
C12 C26 C27 119.8(6) yes
C14 C27 C26 118.9(5) yes
C13 C28 C32 114.3(6) yes
C31 C29 C33 120.1(7) yes
C24 C31 C29 120.5(7) yes
C25 C33 C29 120.6(7) yes
S1 C3 H3 106.972 no
C1 C3 H3 106.972 no
C16 C3 H3 106.973 no
C2 C4 H4 117.646 no
C15 C4 H4 117.649 no
C1 C5 H5 113.062 no
C17 C5 H5 113.080 no
C10 C9 H9A 109.020 no
C10 C9 H9B 109.021 no
C13 C9 H9A 109.025 no
C13 C9 H9B 109.020 no
H9A C9 H9B 107.799 no
C2 C10 H10 105.991 no
C9 C10 H10 105.994 no
C19 C10 H10 105.989 no
C6 C12 H12 118.302 no
C26 C12 H12 118.325 no
C9 C13 H13A 108.825 no
C9 C13 H13B 108.824 no
C28 C13 H13A 108.823 no
C28 C13 H13B 108.825 no
H13A C13 H13B 107.693 no
C19 C14 H14 118.830 no
C27 C14 H14 118.834 no
C3 C16 H16A 108.601 no
C3 C16 H16B 108.611 no
C15 C16 H16A 108.608 no
C15 C16 H16B 108.611 no
H16A C16 H16B 107.565 no
C17 C21 H21A 109.465 no
C17 C21 H21B 109.476 no
C17 C21 H21C 109.470 no
H21A C21 H21B 109.469 no
H21A C21 H21C 109.473 no
H21B C21 H21C 109.475 no
C17 C22 H22A 109.474 no
C17 C22 H22B 109.470 no
C17 C22 H22C 109.465 no
H22A C22 H22B 109.479 no
H22A C22 H22C 109.473 no
H22B C22 H22C 109.465 no
O1 C23 H23A 109.470 no
O1 C23 H23B 109.468 no
O1 C23 H23C 109.473 no
H23A C23 H23B 109.469 no
H23A C23 H23C 109.477 no
H23B C23 H23C 109.471 no
C8 C24 H24 120.859 no
C31 C24 H24 120.850 no
C8 C25 H25 119.960 no
C33 C25 H25 119.958 no
C12 C26 H26 120.103 no
C27 C26 H26 120.112 no
C14 C27 H27 120.545 no
C26 C27 H27 120.543 no
C13 C28 H28A 108.698 no
C13 C28 H28B 108.686 no
C32 C28 H28A 108.683 no
C32 C28 H28B 108.678 no
H28A C28 H28B 107.617 no
C31 C29 H29 119.970 no
C33 C29 H29 119.953 no
O34 C30 H30A 109.469 no
O34 C30 H30B 109.475 no
O34 C30 H30C 109.472 no
H30A C30 H30B 109.476 no
H30A C30 H30C 109.464 no
H30B C30 H30C 109.472 no
C24 C31 H31 119.747 no
C29 C31 H31 119.736 no
C28 C32 H32A 109.471 no
C28 C32 H32B 109.473 no
C28 C32 H32C 109.472 no
H32A C32 H32B 109.461 no
H32A C32 H32C 109.477 no
H32B C32 H32C 109.473 no
C25 C33 H33 119.725 no
C29 C33 H33 119.714 no

loop_
_geom_bond_atom_site_label_1
_geom_bond_atom_site_label_2
_geom_bond_distance
_geom_bond_publ_flag
S1 O3 1.428(4) yes
S1 O4 1.423(4) yes
S1 C3 1.788(5) yes
S1 C8 1.742(5) yes
O1 C11 1.333(6) yes
O1 C23 1.419(7) yes
O2 C11 1.199(6) yes
O7 C20 1.198(7) yes
O34 C20 1.272(7) yes
O34 C30 1.459(8) yes
C1 C2 1.461(6) yes
C1 C3 1.500(7) yes
C1 C5 1.343(7) yes
C2 C4 1.325(7) yes
C2 C10 1.506(7) yes
C3 C16 1.529(7) yes
C4 C15 1.501(7) yes
C5 C17 1.504(7) yes
C6 C12 1.396(7) yes
C6 C17 1.512(6) yes
C6 C19 1.407(7) yes
C8 C24 1.366(8) yes
C8 C25 1.380(8) yes
C9 C10 1.528(7) yes
C9 C13 1.508(7) yes
C10 C19 1.515(7) yes
C11 C15 1.519(7) yes
C12 C26 1.354(7) yes
C13 C28 1.509(8) yes
C14 C19 1.381(6) yes
C14 C27 1.360(8) yes
C15 C16 1.508(6) yes
C15 C20 1.535(7) yes
C17 C21 1.533(7) yes
C17 C22 1.543(7) yes
C24 C31 1.395(10) yes
C25 C33 1.356(9) yes
C26 C27 1.370(8) yes
C28 C32 1.494(9) yes
C29 C31 1.364(10) yes
C29 C33 1.354(13) yes
C3 H3 1.000 no
C4 H4 0.950 no
C5 H5 0.950 no
C9 H9A 0.990 no
C9 H9B 0.990 no
C10 H10 1.000 no
C12 H12 0.950 no
C13 H13A 0.990 no
C13 H13B 0.990 no
C14 H14 0.950 no
C16 H16A 0.990 no
C16 H16B 0.990 no
C21 H21A 0.980 no
C21 H21B 0.980 no
C21 H21C 0.980 no
C22 H22A 0.980 no
C22 H22B 0.980 no
C22 H22C 0.980 no
C23 H23A 0.980 no
C23 H23B 0.980 no
C23 H23C 0.980 no
C24 H24 0.950 no
C25 H25 0.950 no
C26 H26 0.950 no
C27 H27 0.950 no
C28 H28A 0.990 no
C28 H28B 0.990 no
C29 H29 0.950 no
C30 H30A 0.980 no
C30 H30B 0.980 no
C30 H30C 0.980 no
C31 H31 0.950 no
C32 H32A 0.980 no
C32 H32B 0.980 no
C32 H32C 0.980 no
C33 H33 0.950 no

loop_
_geom_contact_atom_site_label_1
_geom_contact_atom_site_label_2
_geom_contact_distance
_geom_contact_publ_flag
_geom_contact_site_symmetry_2
S1 O2 3.588(4) no .
S1 C2 3.447(5) no .
S1 C5 3.576(5) no .
S1 C11 3.370(5) no .
S1 C15 3.366(4) no .
O1 O3 2.914(5) no .
O1 O7 3.080(6) no .
O1 C4 2.623(6) no .
O1 C16 3.591(6) no .
O1 C20 3.150(6) no .
O2 O3 3.268(6) no .
O2 O4 3.444(5) no .
O2 O7 3.149(6) no .
O2 C16 2.866(6) no .
O2 C20 3.007(6) no .
O2 C23 2.613(7) no .
O3 C1 3.126(6) no .
O3 C2 3.205(6) no .
O3 C4 3.208(6) no .
O3 C11 2.808(6) no .
O3 C15 3.172(6) no .
O3 C16 3.216(6) no .
O3 C23 3.455(7) no .
O3 C24 2.922(8) no .
O4 C16 3.103(6) no .
O4 C25 2.933(8) no .
O7 C4 3.158(7) no .
O7 C11 2.628(7) no .
O7 C16 3.581(6) no .
O7 C30 2.572(8) no .
O34 C4 3.157(7) no .
O34 C11 3.500(7) no .
O34 C16 2.715(6) no .
C1 C6 3.144(7) no .
C1 C8 3.190(6) no .
C1 C15 2.959(7) no .
C1 C19 3.119(6) no .
C1 C21 3.503(8) no .
C1 C24 3.401(7) no .
C2 C6 3.131(7) no .
C2 C11 3.530(7) no .
C2 C13 3.131(7) no .
C2 C14 3.423(7) no .
C2 C16 2.852(7) no .
C2 C17 3.246(7) no .
C2 C20 3.582(7) no .
C3 C4 2.835(6) no .
C3 C11 3.351(7) no .
C3 C24 3.559(8) no .
C3 C25 3.520(7) no .
C4 C9 2.896(7) no .
C4 C13 3.287(7) no .
C4 C19 3.407(7) no .
C5 C8 3.382(7) no .
C5 C10 2.949(6) no .
C5 C19 3.098(6) no .
C5 C24 3.413(7) no .
C6 C27 2.803(7) no .
C8 C29 2.736(9) no .
C9 C14 2.891(7) no .
C10 C17 3.010(7) no .
C10 C21 3.412(7) no .
C12 C14 2.701(7) no .
C12 C21 3.420(7) no .
C12 C22 2.811(7) no .
C19 C21 3.269(7) no .
C19 C26 2.762(8) no .
C24 C33 2.752(9) no .
C25 C31 2.727(10) no .
O1 C27 3.541(6) no 3_655
O2 O34 3.406(7) no 2_655
O2 C23 3.054(7) no 2_645
O2 C30 3.431(9) no 2_655
O3 C25 3.468(7) no 2_755
O3 C33 3.168(8) no 2_755
O7 C14 3.378(8) no 3_655
O7 C27 3.511(8) no 3_655
O7 C29 3.290(11) no 1_455
O34 O2 3.406(7) no 2_645
O34 C32 3.540(9) no 1_545
C14 O7 3.378(8) no 3_655
C16 C29 3.417(9) no 2_745
C23 O2 3.054(7) no 2_655
C25 O3 3.468(7) no 2_745
C27 O1 3.541(6) no 3_655
C27 O7 3.511(8) no 3_655
C29 O7 3.290(11) no 1_655
C29 C16 3.417(9) no 2_755
C30 O2 3.431(9) no 2_645
C32 O34 3.540(9) no 1_565
C33 O3 3.168(8) no 2_745
S1 H5 3.4885 no .
S1 H16A 3.5833 no .
S1 H16B 2.7715 no .
S1 H24 2.8206 no .
S1 H25 2.7918 no .
O1 H4 2.5455 no .
O1 H13B 2.8258 no .
O2 H16B 2.4154 no .
O2 H23A 2.4585 no .
O2 H23B 2.6938 no .
O2 H23C 3.5686 no .
O3 H3 3.4321 no .
O3 H13B 2.9224 no .
O3 H16B 3.3600 no .
O3 H23A 3.0705 no .
O3 H24 2.5843 no .
O4 H3 2.7511 no .
O4 H16B 2.6625 no .
O4 H25 2.5814 no .
O7 H4 3.0316 no .
O7 H30A 2.5523 no .
O7 H30B 2.5397 no .
O7 H30C 3.5334 no .
O34 H4 3.4795 no .
O34 H16A 2.2374 no .
O34 H16B 3.1273 no .
C1 H4 3.2852 no .
C1 H10 2.5411 no .
C1 H16A 2.7621 no .
C1 H16B 3.3381 no .
C1 H21B 3.4648 no .
C1 H24 3.2689 no .
C2 H3 3.2911 no .
C2 H5 3.2930 no .
C2 H9A 3.3788 no .
C2 H9B 2.7167 no .
C2 H13A 3.4828 no .
C2 H13B 2.7704 no .
C2 H14 3.5444 no .
C2 H16A 3.1737 no .
C3 H5 2.4882 no .
C3 H25 3.5356 no .
C4 H9B 2.6525 no .
C4 H10 3.1582 no .
C4 H13B 2.7118 no .
C4 H16A 2.9056 no .
C4 H16B 3.3045 no .
C5 H3 2.4840 no .
C5 H10 2.7055 no .
C5 H21A 2.5875 no .
C5 H21B 2.7794 no .
C5 H21C 3.3205 no .
C5 H22A 2.6215 no .
C5 H22B 2.5330 no .
C5 H22C 3.2660 no .
C5 H24 3.4854 no .
C6 H5 3.3401 no .
C6 H10 2.6385 no .
C6 H14 3.2617 no .
C6 H21A 3.3422 no .
C6 H21B 2.6572 no .
C6 H21C 2.7297 no .
C6 H22A 2.6988 no .
C6 H22B 3.3541 no .
C6 H22C 2.7163 no .
C6 H26 3.2711 no .
C8 H3 2.9021 no .
C8 H5 3.0711 no .
C8 H31 3.2305 no .
C8 H33 3.2273 no .
C9 H4 2.5241 no .
C9 H14 2.5140 no .
C9 H28A 2.7136 no .
C9 H28B 2.7075 no .
C10 H4 2.6060 no .
C10 H13A 2.7355 no .
C10 H13B 2.6845 no .
C10 H14 2.6346 no .
C10 H21B 2.8440 no .
C11 H4 2.8016 no .
C11 H16A 3.2740 no .
C11 H16B 2.4864 no .
C11 H23A 2.4849 no .
C11 H23B 2.6431 no .
C11 H23C 3.1380 no .
C12 H21C 3.2751 no .
C12 H22A 2.8055 no .
C12 H22C 2.6257 no .
C12 H27 3.2175 no .
C13 H4 2.9724 no .
C13 H10 2.6127 no .
C13 H32A 2.7749 no .
C13 H32B 3.3514 no .
C13 H32C 2.6812 no .
C14 H9A 2.7562 no .
C14 H9B 2.8433 no .
C14 H10 3.1966 no .
C14 H26 3.2128 no .
C15 H3 3.3706 no .
C16 H4 3.3630 no .
C17 H10 2.6938 no .
C17 H12 2.6602 no .
C19 H4 3.5149 no .
C19 H9A 2.6718 no .
C19 H9B 2.8610 no .
C19 H12 3.2371 no .
C19 H21B 2.9872 no .
C19 H27 3.2570 no .
C20 H4 2.6511 no .
C20 H16A 2.5243 no .
C20 H16B 2.8812 no .
C20 H30A 2.5676 no .
C20 H30B 2.5652 no .
C20 H30C 3.1240 no .
C21 H5 2.8531 no .
C21 H10 2.6924 no .
C21 H12 3.4982 no .
C21 H22A 3.3139 no .
C21 H22B 2.6379 no .
C21 H22C 2.6138 no .
C21 H31 3.5466 no .
C22 H5 2.4288 no .
C22 H12 2.4102 no .
C22 H21A 2.6640 no .
C22 H21B 3.3144 no .
C22 H21C 2.5840 no .
C23 H13B 3.5667 no .
C23 H32A 3.3779 no .
C24 H5 3.3310 no .
C24 H10 3.5731 no .
C24 H21A 3.2298 no .
C24 H21B 3.4932 no .
C24 H25 3.2385 no .
C24 H29 3.2541 no .
C25 H3 3.2379 no .
C25 H5 3.3860 no .
C25 H24 3.2460 no .
C25 H29 3.2097 no .
C26 H14 3.2066 no .
C27 H12 3.2062 no .
C28 H9A 2.7425 no .
C28 H9B 2.6925 no .
C29 H21A 3.4260 no .
C29 H24 3.2551 no .
C29 H25 3.2095 no .
C30 H16A 3.5900 no .
C31 H21A 2.9059 no .
C31 H21B 3.5452 no .
C31 H33 3.2118 no .
C32 H13A 2.7177 no .
C32 H13B 2.7117 no .
C32 H23C 3.4507 no .
C33 H31 3.2107 no .
H3 H5 2.1719 no .
H3 H16A 2.2649 no .
H3 H16B 2.3973 no .
H3 H25 3.1048 no .
H4 H9A 3.4417 no .
H4 H9B 2.0115 no .
H4 H10 3.4071 no .
H4 H13B 2.5247 no .
H4 H14 3.4666 no .
H4 H28B 3.4458 no .
H5 H10 3.5360 no .
H5 H21A 2.6393 no .
H5 H21B 3.3120 no .
H5 H22A 2.6441 no .
H5 H22B 2.1982 no .
H5 H22C 3.3604 no .
H9A H10 2.3992 no .
H9A H13A 2.3410 no .
H9A H13B 2.8510 no .
H9A H14 2.3647 no .
H9A H28A 2.5587 no .
H9A H28B 3.0249 no .
H9B H10 2.8453 no .
H9B H13A 2.8511 no .
H9B H13B 2.3814 no .
H9B H14 2.2323 no .
H9B H28A 2.9568 no .
H9B H28B 2.4983 no .
H10 H13A 2.4428 no .
H10 H13B 2.8155 no .
H10 H14 3.4354 no .
H10 H21A 3.2478 no .
H10 H21B 1.9942 no .
H10 H21C 3.4060 no .
H10 H24 2.9533 no .
H12 H21C 3.2076 no .
H12 H22A 2.3975 no .
H12 H22B 3.3597 no .
H12 H22C 1.9945 no .
H12 H26 2.2813 no .
H13A H24 3.1593 no .
H13A H28A 2.3567 no .
H13A H28B 2.8494 no .
H13A H32A 3.0859 no .
H13A H32B 3.5747 no .
H13A H32C 2.5055 no .
H13B H23C 3.3151 no .
H13B H24 3.4330 no .
H13B H28A 2.8495 no .
H13B H28B 2.3614 no .
H13B H32A 2.6015 no .
H13B H32C 2.9329 no .
H14 H27 2.3013 no .
H21A H22A 3.5627 no .
H21A H22B 2.4739 no .
H21A H22C 2.9391 no .
H21A H24 3.4296 no .
H21A H31 2.8831 no .
H21B H22B 3.5552 no .
H21B H22C 3.4995 no .
H21B H24 3.2391 no .
H21B H31 3.3148 no .
H21C H22A 3.4895 no .
H21C H22B 2.8578 no .
H21C H22C 2.3626 no .
H23C H32A 2.5179 no .
H24 H31 2.3541 no .
H25 H33 2.3010 no .
H26 H27 2.3295 no .
H28A H32A 2.8317 no .
H28A H32B 2.2872 no .
H28A H32C 2.3794 no .
H28B H32A 2.3037 no .
H28B H32B 2.3609 no .
H28B H32C 2.8337 no .
H29 H31 2.3099 no .
H29 H33 2.2996 no .
O1 H27 2.6403 no 3_655
O1 H29 3.5589 no 1_455
O1 H33 3.5407 no 2_755
O2 H23A 2.8303 no 2_645
O2 H23B 2.8398 no 2_645
O2 H23C 2.9712 no 2_645
O2 H29 2.7507 no 1_455
O2 H30B 3.0324 no 2_655
O2 H30C 3.3526 no 2_655
O3 H25 3.2215 no 2_755
O3 H33 2.6500 no 2_755
O4 H22B 2.8197 no 2_755
O4 H26 3.5878 no 4_545
O4 H30B 2.8592 no 2_655
O4 H30C 3.5772 no 2_655
O4 H31 3.3788 no 2_745
O7 H9A 3.5043 no 3_655
O7 H14 2.8783 no 3_655
O7 H21A 3.1462 no 1_455
O7 H23A 3.4959 no 2_645
O7 H27 3.1535 no 3_655
O7 H29 2.7130 no 1_455
O7 H31 3.4933 no 1_455
O34 H23A 3.5779 no 2_645
O34 H23C 3.1890 no 1_545
O34 H32A 2.9523 no 1_545
O34 H32B 3.2330 no 1_545
C1 H32C 3.4577 no 1_545
C4 H14 3.4830 no 3_655
C5 H32C 3.3006 no 1_545
C6 H21B 3.3739 no 3_755
C6 H32B 3.5547 no 1_545
C6 H32C 3.0750 no 1_545
C8 H3 3.1557 no 2_755
C8 H5 3.5690 no 2_755
C9 H21C 3.1215 no 3_755
C9 H30A 3.4831 no 3_655
C10 H21C 3.1847 no 3_755
C11 H23A 3.5703 no 2_645
C11 H27 3.5467 no 3_655
C11 H29 3.1659 no 1_455
C12 H12 3.5032 no 3_745
C12 H21B 3.5317 no 3_755
C12 H22C 3.2237 no 3_745
C12 H28A 3.4965 no 1_545
C12 H32C 3.2128 no 1_545
C14 H4 3.4446 no 3_655
C14 H21C 3.3354 no 3_755
C14 H32B 3.4975 no 1_545
C16 H23B 3.1201 no 2_645
C16 H29 3.3263 no 2_745
C17 H32C 3.4143 no 1_545
C19 H21B 3.4107 no 3_755
C19 H21C 3.0642 no 3_755
C19 H32B 3.4618 no 1_545
C19 H32C 3.5873 no 1_545
C20 H14 3.4081 no 3_655
C20 H23A 3.3780 no 2_645
C20 H29 3.4947 no 1_455
C21 H9A 3.2593 no 3_755
C21 H21B 3.3808 no 3_755
C22 H12 3.2643 no 3_745
C22 H26 3.0470 no 3_745
C22 H30A 3.4544 no 1_655
C22 H30B 3.5881 no 1_655
C22 H32C 3.4289 no 1_545
C23 H16B 3.0199 no 2_655
C23 H27 2.9156 no 3_655
C23 H29 3.5904 no 1_455
C23 H30C 3.0348 no 1_565
C23 H33 3.0748 no 2_755
C24 H3 3.0809 no 2_755
C24 H25 2.9956 no 2_755
C25 H3 3.1077 no 2_755
C25 H5 3.4926 no 2_755
C25 H24 3.4139 no 2_745
C26 H22C 3.2230 no 3_745
C26 H28A 3.2603 no 1_545
C26 H30C 3.2323 no 3_645
C26 H31 3.0564 no 3_755
C27 H30C 3.4047 no 3_645
C27 H31 2.9907 no 3_755
C28 H28B 3.5488 no 3_665
C28 H30A 3.5591 no 3_655
C28 H32B 3.5697 no 3_665
C29 H3 2.9289 no 2_755
C29 H16A 2.9953 no 2_755
C29 H16B 3.1538 no 2_755
C29 H23A 3.3869 no 2_745
C29 H23B 3.5245 no 1_655
C30 H9A 3.5790 no 3_655
C30 H22B 3.2413 no 1_455
C30 H23C 3.0766 no 1_545
C30 H26 3.1327 no 3_645
C30 H28A 3.4092 no 3_655
C30 H32A 3.5157 no 1_545
C31 H3 2.9617 no 2_755
C31 H16B 3.4465 no 2_755
C32 H16A 3.5102 no 1_565
C32 H28B 3.5691 no 3_665
C32 H33 3.5993 no 2_755
C33 H3 2.9914 no 2_755
C33 H16A 3.1369 no 2_755
C33 H23A 3.2405 no 2_745
H3 C8 3.1557 no 2_745
H3 C24 3.0809 no 2_745
H3 C25 3.1077 no 2_745
H3 C29 2.9289 no 2_745
H3 C31 2.9617 no 2_745
H3 C33 2.9914 no 2_745
H3 H29 3.4162 no 2_745
H3 H31 3.4582 no 2_745
H3 H33 3.4940 no 2_745
H4 C14 3.4446 no 3_655
H4 H9B 3.5342 no 3_655
H4 H14 2.6460 no 3_655
H4 H27 3.3472 no 3_655
H5 C8 3.5690 no 2_745
H5 C25 3.4926 no 2_745
H5 H25 3.5395 no 2_745
H9A O7 3.5043 no 3_655
H9A C21 3.2593 no 3_755
H9A C30 3.5790 no 3_655
H9A H21A 3.3896 no 3_755
H9A H21C 2.3683 no 3_755
H9A H22C 3.4393 no 3_755
H9A H30A 2.6388 no 3_655
H9B H4 3.5342 no 3_655
H9B H9B 3.5830 no 3_655
H9B H14 3.2151 no 3_655
H10 H21C 2.8988 no 3_755
H12 C12 3.5032 no 3_745
H12 C22 3.2643 no 3_745
H12 H12 2.5711 no 3_745
H12 H22A 3.0715 no 3_745
H12 H22C 2.5969 no 3_745
H12 H32C 3.4205 no 1_545
H13A H21C 3.5556 no 3_755
H13A H22A 3.2191 no 1_565
H13B H33 3.3265 no 2_755
H14 O7 2.8783 no 3_655
H14 C4 3.4830 no 3_655
H14 C20 3.4081 no 3_655
H14 H4 2.6460 no 3_655
H14 H9B 3.2151 no 3_655
H14 H21C 3.5093 no 3_755
H16A C29 2.9953 no 2_745
H16A C32 3.5102 no 1_545
H16A C33 3.1369 no 2_745
H16A H23B 3.3229 no 2_645
H16A H29 2.8589 no 2_745
H16A H32A 2.9390 no 1_545
H16A H32B 3.5653 no 1_545
H16A H32C 3.4889 no 1_545
H16A H33 3.0901 no 2_745
H16B C23 3.0199 no 2_645
H16B C29 3.1538 no 2_745
H16B C31 3.4465 no 2_745
H16B H23A 3.0504 no 2_645
H16B H23B 2.2075 no 2_645
H16B H23C 3.5114 no 2_645
H16B H29 2.9394 no 2_745
H16B H31 3.4441 no 2_745
H21A O7 3.1462 no 1_655
H21A H9A 3.3896 no 3_755
H21A H30A 3.3547 no 1_655
H21A H30B 3.4793 no 1_655
H21B C6 3.3739 no 3_755
H21B C12 3.5317 no 3_755
H21B C19 3.4107 no 3_755
H21B C21 3.3808 no 3_755
H21B H21B 3.0214 no 3_755
H21B H21C 2.9347 no 3_755
H21C C9 3.1215 no 3_755
H21C C10 3.1847 no 3_755
H21C C14 3.3354 no 3_755
H21C C19 3.0642 no 3_755
H21C H9A 2.3683 no 3_755
H21C H10 2.8988 no 3_755
H21C H13A 3.5556 no 3_755
H21C H14 3.5093 no 3_755
H21C H21B 2.9347 no 3_755
H21C H30A 3.3333 no 1_655
H22A H12 3.0715 no 3_745
H22A H13A 3.2191 no 1_545
H22A H25 3.2723 no 2_745
H22A H26 3.1042 no 3_745
H22A H32C 2.6628 no 1_545
H22B O4 2.8197 no 2_745
H22B C30 3.2413 no 1_655
H22B H25 3.5833 no 2_745
H22B H26 2.9203 no 3_745
H22B H30A 2.9588 no 1_655
H22B H30B 2.7439 no 1_655
H22B H30C 3.5618 no 1_655
H22C C12 3.2237 no 3_745
H22C C26 3.2230 no 3_745
H22C H9A 3.4393 no 3_755
H22C H12 2.5969 no 3_745
H22C H26 2.6173 no 3_745
H22C H30A 3.0634 no 1_655
H23A O2 2.8303 no 2_655
H23A O7 3.4959 no 2_655
H23A O34 3.5779 no 2_655
H23A C11 3.5703 no 2_655
H23A C20 3.3780 no 2_655
H23A C29 3.3869 no 2_755
H23A C33 3.2405 no 2_755
H23A H16B 3.0504 no 2_655
H23A H29 2.8916 no 2_755
H23A H30B 3.3400 no 2_655
H23A H33 2.5951 no 2_755
H23B O2 2.8398 no 2_655
H23B C16 3.1201 no 2_655
H23B C29 3.5245 no 1_455
H23B H16A 3.3229 no 2_655
H23B H16B 2.2075 no 2_655
H23B H27 2.7078 no 3_655
H23B H29 2.8758 no 1_455
H23B H30C 2.9219 no 1_565
H23B H31 3.2953 no 1_455
H23C O2 2.9712 no 2_655
H23C O34 3.1890 no 1_565
H23C C30 3.0766 no 1_565
H23C H16B 3.5114 no 2_655
H23C H27 2.8969 no 3_655
H23C H29 3.4837 no 2_755
H23C H30B 3.4783 no 1_565
H23C H30C 2.3130 no 1_565
H23C H33 2.8309 no 2_755
H24 C25 3.4139 no 2_755
H24 H25 2.5966 no 2_755
H25 O3 3.2215 no 2_745
H25 C24 2.9956 no 2_745
H25 H5 3.5395 no 2_755
H25 H22A 3.2723 no 2_755
H25 H22B 3.5833 no 2_755
H25 H24 2.5966 no 2_745
H26 O4 3.5878 no 4_544
H26 C22 3.0470 no 3_745
H26 C30 3.1327 no 3_645
H26 H22A 3.1042 no 3_745
H26 H22B 2.9203 no 3_745
H26 H22C 2.6173 no 3_745
H26 H28A 3.2725 no 1_545
H26 H30A 2.9827 no 3_645
H26 H30B 3.3064 no 3_645
H26 H30C 2.6225 no 3_645
H26 H31 2.9606 no 3_755
H27 O1 2.6403 no 3_655
H27 O7 3.1535 no 3_655
H27 C11 3.5467 no 3_655
H27 C23 2.9156 no 3_655
H27 H4 3.3472 no 3_655
H27 H23B 2.7078 no 3_655
H27 H23C 2.8969 no 3_655
H27 H28B 3.4477 no 3_655
H27 H30C 2.9712 no 3_645
H27 H31 2.8551 no 3_755
H28A C12 3.4965 no 1_565
H28A C26 3.2603 no 1_565
H28A C30 3.4092 no 3_655
H28A H26 3.2725 no 1_565
H28A H28B 3.3273 no 3_665
H28A H30A 2.7098 no 3_655
H28A H30C 3.3020 no 3_655
H28A H32B 3.4251 no 3_665
H28B C28 3.5488 no 3_665
H28B C32 3.5691 no 3_665
H28B H27 3.4477 no 3_655
H28B H28A 3.3273 no 3_665
H28B H28B 3.1861 no 3_665
H28B H32B 2.8135 no 3_665
H29 O1 3.5589 no 1_655
H29 O2 2.7507 no 1_655
H29 O7 2.7130 no 1_655
H29 C11 3.1659 no 1_655
H29 C16 3.3263 no 2_755
H29 C20 3.4947 no 1_655
H29 C23 3.5904 no 1_655
H29 H3 3.4162 no 2_755
H29 H16A 2.8589 no 2_755
H29 H16B 2.9394 no 2_755
H29 H23A 2.8916 no 2_745
H29 H23B 2.8758 no 1_655
H29 H23C 3.4837 no 2_745
H30A C9 3.4831 no 3_655
H30A C22 3.4544 no 1_455
H30A C28 3.5591 no 3_655
H30A H9A 2.6388 no 3_655
H30A H21A 3.3547 no 1_455
H30A H21C 3.3333 no 1_455
H30A H22B 2.9588 no 1_455
H30A H22C 3.0634 no 1_455
H30A H26 2.9827 no 3_645
H30A H28A 2.7098 no 3_655
H30B O2 3.0324 no 2_645
H30B O4 2.8592 no 2_645
H30B C22 3.5881 no 1_455
H30B H21A 3.4793 no 1_455
H30B H22B 2.7439 no 1_455
H30B H23A 3.3400 no 2_645
H30B H23C 3.4783 no 1_545
H30B H26 3.3064 no 3_645
H30C O2 3.3526 no 2_645
H30C O4 3.5772 no 2_645
H30C C23 3.0348 no 1_545
H30C C26 3.2323 no 3_645
H30C C27 3.4047 no 3_645
H30C H22B 3.5618 no 1_455
H30C H23B 2.9219 no 1_545
H30C H23C 2.3130 no 1_545
H30C H26 2.6225 no 3_645
H30C H27 2.9712 no 3_645
H30C H28A 3.3020 no 3_655
H30C H32A 3.1145 no 1_545
H31 O4 3.3788 no 2_755
H31 O7 3.4933 no 1_655
H31 C26 3.0564 no 3_755
H31 C27 2.9907 no 3_755
H31 H3 3.4582 no 2_755
H31 H16B 3.4441 no 2_755
H31 H23B 3.2953 no 1_655
H31 H26 2.9606 no 3_755
H31 H27 2.8551 no 3_755
H32A O34 2.9523 no 1_565
H32A C30 3.5157 no 1_565
H32A H16A 2.9390 no 1_565
H32A H30C 3.1145 no 1_565
H32A H33 2.9046 no 2_755
H32B O34 3.2330 no 1_565
H32B C6 3.5547 no 1_565
H32B C14 3.4975 no 1_565
H32B C19 3.4618 no 1_565
H32B C28 3.5697 no 3_665
H32B H16A 3.5653 no 1_565
H32B H28A 3.4251 no 3_665
H32B H28B 2.8135 no 3_665
H32C C1 3.4577 no 1_565
H32C C5 3.3006 no 1_565
H32C C6 3.0750 no 1_565
H32C C12 3.2128 no 1_565
H32C C17 3.4143 no 1_565
H32C C19 3.5873 no 1_565
H32C C22 3.4289 no 1_565
H32C H12 3.4205 no 1_565
H32C H16A 3.4889 no 1_565
H32C H22A 2.6628 no 1_565
H32C H33 3.4417 no 2_755
H33 O1 3.5407 no 2_745
H33 O3 2.6500 no 2_745
H33 C23 3.0748 no 2_745
H33 C32 3.5993 no 2_745
H33 H3 3.4940 no 2_755
H33 H13B 3.3265 no 2_745
H33 H16A 3.0901 no 2_755
H33 H23A 2.5951 no 2_745
H33 H23C 2.8309 no 2_745
H33 H32A 2.9046 no 2_745
H33 H32C 3.4417 no 2_745

loop_
_geom_torsion_atom_site_label_1
_geom_torsion_atom_site_label_2
_geom_torsion_atom_site_label_3
_geom_torsion_atom_site_label_4
_geom_torsion
_geom_torsion_publ_flag
O3 S1 C3 C1 56.6(4) no
O3 S1 C3 C16 -69.4(4) no
O3 S1 C8 C24 -25.2(5) no
O3 S1 C8 C25 157.2(4) no
O4 S1 C3 C1 -173.1(3) no
O4 S1 C3 C16 60.9(3) no
O4 S1 C8 C24 -155.3(4) no
O4 S1 C8 C25 27.1(5) no
C3 S1 C8 C24 90.4(4) no
C3 S1 C8 C25 -87.2(4) no
C8 S1 C3 C1 -58.0(3) no
C8 S1 C3 C16 176.0(3) no
C23 O1 C11 O2 5.2(6) no
C23 O1 C11 C15 -177.9(4) no
C30 O34 C20 O7 0.7(9) no
C30 O34 C20 C15 177.8(5) no
C2 C1 C3 S1 -83.0(4) no
C2 C1 C3 C16 42.9(5) no
C3 C1 C2 C4 -18.3(6) no
C3 C1 C2 C10 157.6(4) no
C2 C1 C5 C17 -5.3(8) no
C5 C1 C2 C4 161.0(4) no
C5 C1 C2 C10 -23.1(6) no
C3 C1 C5 C17 174.0(4) no
C5 C1 C3 S1 97.7(5) no
C5 C1 C3 C16 -136.5(4) no
C1 C2 C4 C15 -0.1(7) no
C1 C2 C10 C9 -154.2(4) no
C1 C2 C10 C19 75.8(4) no
C4 C2 C10 C9 21.7(6) no
C4 C2 C10 C19 -108.3(5) no
C10 C2 C4 C15 -175.7(4) no
S1 C3 C16 C15 75.3(4) no
C1 C3 C16 C15 -51.9(5) no
C2 C4 C15 C11 116.9(5) no
C2 C4 C15 C16 -8.0(6) no
C2 C4 C15 C20 -131.1(4) no
C1 C5 C17 C6 -25.1(7) no
C1 C5 C17 C21 100.5(6) no
C1 C5 C17 C22 -146.5(5) no
C12 C6 C17 C5 -135.2(5) no
C12 C6 C17 C21 99.5(5) no
C12 C6 C17 C22 -17.3(6) no
C17 C6 C12 C26 179.9(4) no
C12 C6 C19 C10 -177.7(4) no
C12 C6 C19 C14 2.8(7) no
C19 C6 C12 C26 -2.3(7) no
C17 C6 C19 C10 0.1(7) no
C17 C6 C19 C14 -179.4(4) no
C19 C6 C17 C5 47.1(6) no
C19 C6 C17 C21 -78.2(6) no
C19 C6 C17 C22 165.0(4) no
S1 C8 C24 C31 -176.1(4) no
S1 C8 C25 C33 176.8(4) no
C24 C8 C25 C33 -0.8(8) no
C25 C8 C24 C31 1.4(8) no
C10 C9 C13 C28 -176.5(4) no
C13 C9 C10 C2 66.9(5) no
C13 C9 C10 C19 -166.2(4) no
C2 C10 C19 C6 -71.7(5) no
C2 C10 C19 C14 107.9(4) no
C9 C10 C19 C6 158.6(4) no
C9 C10 C19 C14 -21.9(6) no
O1 C11 C15 C4 17.3(5) no
O1 C11 C15 C16 143.0(4) no
O1 C11 C15 C20 -97.8(4) no
O2 C11 C15 C4 -165.9(4) no
O2 C11 C15 C16 -40.1(6) no
O2 C11 C15 C20 79.1(5) no
C6 C12 C26 C27 0.6(9) no
C9 C13 C28 C32 179.6(5) no
C19 C14 C27 C26 0.0(9) no
C27 C14 C19 C6 -1.8(8) no
C27 C14 C19 C10 178.7(5) no
C4 C15 C16 C3 34.0(5) no
C4 C15 C20 O7 -89.3(6) no
C4 C15 C20 O34 93.6(5) no
C11 C15 C16 C3 -91.2(5) no
C11 C15 C20 O7 28.2(6) no
C11 C15 C20 O34 -148.8(4) no
C16 C15 C20 O7 147.0(5) no
C16 C15 C20 O34 -30.1(6) no
C20 C15 C16 C3 155.0(4) no
C8 C24 C31 C29 -0.8(9) no
C8 C25 C33 C29 -0.5(10) no
C12 C26 C27 C14 0.6(9) no
C31 C29 C33 C25 1.2(12) no
C33 C29 C31 C24 -0.5(11) no
